data_7018870
loop_
_publ_author_name
'Kraehmer, Verena'
'Rehder, Dieter'

_publ_section_title
;
 Modelling the site of bromide binding in vanadate-dependent
 bromoperoxidases.
;
_journal_issue 17
_journal_name_full 'Dalton transactions (Cambridge, England : 2003)'
_journal_page_first 5225
_journal_page_last 5234
_journal_paper_doi 10.1039/c2dt12287a
_journal_volume 41
_journal_year 2012
_chemical_formula_sum 'C15 H16 N O5 V'
_chemical_formula_weight 341.23
_chemical_name_common V-Amisal
_chemical_name_systematic '[VO(OMe)-(MeOH)-(N-(2-salicylidenamino)phenolat)]'
_space_group_IT_number 14
_symmetry_cell_setting monoclinic
_symmetry_space_group_name_Hall '-P 2yn'
_symmetry_space_group_name_H-M 'P 1 21/n 1'
_atom_sites_solution_hydrogens geom
_atom_sites_solution_primary direct
_atom_sites_solution_secondary difmap
_audit_creation_method SHELXL-97
_cell_angle_alpha 90.00
_cell_angle_beta 99.801(5)
_cell_angle_gamma 90.00
_cell_formula_units_Z 8
_cell_length_a 7.1797(17)
_cell_length_b 21.233(5)
_cell_length_c 19.471(5)
_cell_measurement_temperature 153(2)
_cell_volume 2925.0(12)
_computing_cell_refinement 'SMART (Bruker, 2000)'
_computing_data_collection 'SMART (Bruker, 2000)'
_computing_data_reduction 'SAINT (Bruker, 2000)'
_computing_molecular_graphics 'SHELXTL (SHELDRICK, 2008)'
_computing_publication_material 'SHELXTL (SHELDRICK, 2008)'
_computing_structure_refinement 'SHELXL-97 (Sheldrick, 1997)'
_computing_structure_solution 'SHELXS-97 (Sheldrick, 1990)'
_diffrn_ambient_temperature 153(2)
_diffrn_measured_fraction_theta_full 0.994
_diffrn_measured_fraction_theta_max 0.994
_diffrn_measurement_device_type 'CCD area detector'
_diffrn_measurement_method 'phi and omega scans'
_diffrn_radiation_monochromator graphite
_diffrn_radiation_source 'fine-focus sealed tube'
_diffrn_radiation_type MoK\a
_diffrn_radiation_wavelength 0.71073
_diffrn_reflns_av_R_equivalents 0.0951
_diffrn_reflns_av_sigmaI/netI 0.1883
_diffrn_reflns_limit_h_max 8
_diffrn_reflns_limit_h_min -8
_diffrn_reflns_limit_k_max 26
_diffrn_reflns_limit_k_min -23
_diffrn_reflns_limit_l_max 17
_diffrn_reflns_limit_l_min -24
_diffrn_reflns_number 18138
_diffrn_reflns_theta_full 26.50
_diffrn_reflns_theta_max 26.50
_diffrn_reflns_theta_min 1.92
_exptl_absorpt_coefficient_mu 0.701
_exptl_absorpt_correction_T_max 0.9525
_exptl_absorpt_correction_T_min 0.7206
_exptl_absorpt_correction_type multi-scan
_exptl_absorpt_process_details '(SADABS; SHELDRICK, 1995)'
_exptl_crystal_colour brown
_exptl_crystal_density_diffrn 1.550
_exptl_crystal_density_method 'not measured'
_exptl_crystal_description needle
_exptl_crystal_F_000 1408
_exptl_crystal_size_max 0.50
_exptl_crystal_size_mid 0.07
_exptl_crystal_size_min 0.07
_refine_diff_density_max 0.500
_refine_diff_density_min -0.491
_refine_diff_density_rms 0.084
_refine_ls_extinction_method none
_refine_ls_goodness_of_fit_ref 0.786
_refine_ls_hydrogen_treatment mixed
_refine_ls_matrix_type full
_refine_ls_number_parameters 407
_refine_ls_number_reflns 6012
_refine_ls_number_restraints 0
_refine_ls_restrained_S_all 0.786
_refine_ls_R_factor_all 0.1335
_refine_ls_R_factor_gt 0.0571
_refine_ls_shift/su_max 0.001
_refine_ls_shift/su_mean 0.000
_refine_ls_structure_factor_coef Fsqd
_refine_ls_weighting_details 'calc w=1/[\s^2^(Fo^2^)+(0.0260P)^2^+0.0000P] where P=(Fo^2^+2Fc^2^)/3'
_refine_ls_weighting_scheme calc
_refine_ls_wR_factor_gt 0.0937
_refine_ls_wR_factor_ref 0.1095
_reflns_number_gt 2778
_reflns_number_total 6012
_reflns_threshold_expression >2sigma(I)
_cod_data_source_file c2dt12287a.txt
_cod_data_source_block vamisal
_cod_original_sg_symbol_Hall -P2yn
_cod_original_sg_symbol_H-M P2(1)/n
_cod_database_code 7018870

loop_
_symmetry_equiv_pos_as_xyz
'x, y, z'
'-x+1/2, y+1/2, -z+1/2'
'-x, -y, -z'
'x-1/2, -y-1/2, z-1/2'

loop_
_atom_site_label
_atom_site_type_symbol
_atom_site_fract_x
_atom_site_fract_y
_atom_site_fract_z
_atom_site_U_iso_or_equiv
_atom_site_adp_type
_atom_site_occupancy
_atom_site_symmetry_multiplicity
_atom_site_calc_flag
_atom_site_refinement_flags
V1 V -0.02228(10) 0.03169(4) 0.14810(4) 0.0200(2) Uani 1 1 d .
V2 V 0.48266(11) 0.79481(4) 0.13173(5) 0.0220(2) Uani 1 1 d .
O1 O -0.1998(4) 0.07696(14) 0.14383(15) 0.0234(8) Uani 1 1 d .
O2 O -0.0814(4) -0.03011(14) 0.21344(16) 0.0230(8) Uani 1 1 d .
O3 O 0.1400(4) 0.08551(14) 0.11036(16) 0.0246(8) Uani 1 1 d .
O4 O -0.0910(4) -0.01868(14) 0.07619(16) 0.0222(8) Uani 1 1 d .
O5 O 0.2580(4) -0.02857(14) 0.1641(2) 0.0279(9) Uani 1 1 d .
O6 O 0.3076(4) 0.74844(14) 0.12259(16) 0.0260(8) Uani 1 1 d .
O7 O 0.6515(4) 0.74387(14) 0.09388(17) 0.0300(9) Uani 1 1 d .
O8 O 0.4171(4) 0.85279(14) 0.19975(17) 0.0243(8) Uani 1 1 d .
O9 O 0.4175(4) 0.84806(14) 0.06217(17) 0.0266(9) Uani 1 1 d .
O10 O 0.7616(5) 0.85540(15) 0.1557(2) 0.0284(10) Uani 1 1 d .
N1 N 0.1147(5) 0.06951(18) 0.2460(2) 0.0227(10) Uani 1 1 d .
N2 N 0.6132(5) 0.75349(19) 0.2294(2) 0.0289(11) Uani 1 1 d .
C1 C 0.2000(6) 0.1227(2) 0.2549(3) 0.0247(12) Uani 1 1 d .
H1 H 0.2373 0.1374 0.3013 0.030 Uiso 1 1 calc R
C2 C 0.2427(6) 0.1615(2) 0.1987(3) 0.0217(12) Uani 1 1 d .
C3 C 0.3296(6) 0.2202(2) 0.2150(3) 0.0279(13) Uani 1 1 d .
H3 H 0.3488 0.2344 0.2620 0.034 Uiso 1 1 calc R
C4 C 0.3874(6) 0.2573(2) 0.1653(3) 0.0345(14) Uani 1 1 d .
H4 H 0.4441 0.2971 0.1774 0.041 Uiso 1 1 calc R
C5 C 0.3622(6) 0.2362(2) 0.0970(3) 0.0311(14) Uani 1 1 d .
H5 H 0.4039 0.2617 0.0625 0.037 Uiso 1 1 calc R
C6 C 0.2770(6) 0.1785(2) 0.0781(3) 0.0263(13) Uani 1 1 d .
H6 H 0.2614 0.1646 0.0310 0.032 Uiso 1 1 calc R
C7 C 0.2146(6) 0.1412(2) 0.1287(3) 0.0216(12) Uani 1 1 d .
C8 C -0.0243(6) -0.0218(2) 0.2824(3) 0.0187(11) Uani 1 1 d .
C9 C -0.0661(6) -0.0638(2) 0.3320(3) 0.0244(12) Uani 1 1 d .
H9 H -0.1413 -0.0999 0.3178 0.029 Uiso 1 1 calc R
C10 C 0.0004(6) -0.0537(2) 0.4016(3) 0.0280(13) Uani 1 1 d .
H10 H -0.0266 -0.0833 0.4352 0.034 Uiso 1 1 calc R
C11 C 0.1073(6) -0.0003(2) 0.4230(3) 0.0284(13) Uani 1 1 d .
H11 H 0.1511 0.0068 0.4712 0.034 Uiso 1 1 calc R
C12 C 0.1498(6) 0.0423(2) 0.3743(3) 0.0259(13) Uani 1 1 d .
H12 H 0.2214 0.0790 0.3890 0.031 Uiso 1 1 calc R
C13 C 0.0880(6) 0.0314(2) 0.3045(3) 0.0198(11) Uani 1 1 d .
C14 C -0.2614(6) -0.0209(2) 0.0276(2) 0.0293(13) Uani 1 1 d .
H14A H -0.3280 -0.0603 0.0335 0.044 Uiso 1 1 calc R
H14B H -0.2330 -0.0189 -0.0198 0.044 Uiso 1 1 calc R
H14C H -0.3415 0.0149 0.0354 0.044 Uiso 1 1 calc R
C15 C 0.4477(6) -0.0067(2) 0.1672(3) 0.0303(13) Uani 1 1 d .
H15A H 0.4466 0.0386 0.1577 0.046 Uiso 1 1 calc R
H15B H 0.5064 -0.0290 0.1323 0.046 Uiso 1 1 calc R
H15C H 0.5200 -0.0149 0.2138 0.046 Uiso 1 1 calc R
C16 C 0.6924(6) 0.7006(2) 0.2374(3) 0.0299(13) Uani 1 1 d .
H16 H 0.7241 0.6841 0.2832 0.036 Uiso 1 1 calc R
C17 C 0.7376(6) 0.6638(2) 0.1798(3) 0.0223(12) Uani 1 1 d .
C18 C 0.8144(6) 0.6036(2) 0.1956(3) 0.0292(13) Uani 1 1 d .
H18 H 0.8258 0.5880 0.2419 0.035 Uiso 1 1 calc R
C19 C 0.8724(6) 0.5672(2) 0.1458(3) 0.0293(13) Uani 1 1 d .
H19 H 0.9226 0.5264 0.1569 0.035 Uiso 1 1 calc R
C20 C 0.8577(6) 0.5904(2) 0.0783(3) 0.0298(13) Uani 1 1 d .
H20 H 0.8997 0.5654 0.0434 0.036 Uiso 1 1 calc R
C21 C 0.7828(6) 0.6492(2) 0.0614(3) 0.0293(13) Uani 1 1 d .
H21 H 0.7747 0.6644 0.0151 0.035 Uiso 1 1 calc R
C22 C 0.7189(6) 0.6867(2) 0.1113(3) 0.0216(12) Uani 1 1 d .
C23 C 0.4724(6) 0.8440(2) 0.2687(3) 0.0243(12) Uani 1 1 d .
C24 C 0.4275(6) 0.8850(2) 0.3181(3) 0.0235(12) Uani 1 1 d .
H24 H 0.3538 0.9214 0.3039 0.028 Uiso 1 1 calc R
C25 C 0.4883(7) 0.8739(2) 0.3878(3) 0.0300(13) Uani 1 1 d .
H25 H 0.4565 0.9023 0.4216 0.036 Uiso 1 1 calc R
C26 C 0.5973(7) 0.8205(2) 0.4086(3) 0.0338(14) Uani 1 1 d .
H26 H 0.6396 0.8128 0.4568 0.041 Uiso 1 1 calc R
C27 C 0.6434(6) 0.7792(2) 0.3601(3) 0.0325(14) Uani 1 1 d .
H27 H 0.7172 0.7430 0.3746 0.039 Uiso 1 1 calc R
C28 C 0.5825(6) 0.7906(2) 0.2905(3) 0.0238(12) Uani 1 1 d .
C29 C 0.2528(7) 0.8505(2) 0.0109(3) 0.0399(15) Uani 1 1 d .
H29A H 0.1776 0.8124 0.0137 0.060 Uiso 1 1 calc R
H29B H 0.2886 0.8533 -0.0354 0.060 Uiso 1 1 calc R
H29C H 0.1780 0.8876 0.0189 0.060 Uiso 1 1 calc R
C30 C 0.9488(6) 0.8373(2) 0.1482(3) 0.0395(15) Uani 1 1 d .
H30A H 0.9512 0.7921 0.1380 0.059 Uiso 1 1 calc R
H30B H 1.0359 0.8462 0.1916 0.059 Uiso 1 1 calc R
H30C H 0.9876 0.8611 0.1099 0.059 Uiso 1 1 calc R
H31 H 0.261(8) -0.062(2) 0.174(3) 0.059 Uiso 1 1 d .
H32 H 0.772(9) 0.881(3) 0.176(3) 0.059 Uiso 1 1 d .

loop_
_atom_site_aniso_label
_atom_site_aniso_U_11
_atom_site_aniso_U_22
_atom_site_aniso_U_33
_atom_site_aniso_U_23
_atom_site_aniso_U_13
_atom_site_aniso_U_12
V1 0.0161(4) 0.0220(5) 0.0225(5) 0.0001(4) 0.0050(4) -0.0014(4)
V2 0.0180(4) 0.0217(5) 0.0266(6) 0.0025(4) 0.0044(4) 0.0025(4)
O1 0.0173(17) 0.030(2) 0.021(2) 0.0028(16) 0.0005(16) 0.0033(14)
O2 0.0175(17) 0.027(2) 0.025(2) 0.0049(17) 0.0055(16) 0.0003(15)
O3 0.0243(18) 0.023(2) 0.029(2) -0.0024(16) 0.0119(17) -0.0025(14)
O4 0.0131(16) 0.027(2) 0.026(2) -0.0032(16) 0.0007(15) 0.0005(14)
O5 0.0138(16) 0.023(2) 0.048(3) -0.002(2) 0.0082(17) -0.0022(16)
O6 0.0207(17) 0.028(2) 0.027(2) 0.0030(16) -0.0009(16) -0.0018(15)
O7 0.0308(19) 0.019(2) 0.045(2) -0.0002(17) 0.0183(18) 0.0039(15)
O8 0.0196(18) 0.025(2) 0.029(2) -0.0034(17) 0.0058(17) -0.0015(15)
O9 0.0235(18) 0.025(2) 0.030(2) 0.0096(17) 0.0003(17) 0.0022(15)
O10 0.0144(17) 0.025(2) 0.047(3) -0.0023(18) 0.0086(18) 0.0003(16)
N1 0.017(2) 0.025(3) 0.028(3) 0.004(2) 0.007(2) 0.0061(18)
N2 0.013(2) 0.027(3) 0.047(3) 0.003(2) 0.009(2) -0.0039(18)
C1 0.014(2) 0.029(3) 0.032(3) -0.006(3) 0.007(2) 0.003(2)
C2 0.013(2) 0.024(3) 0.028(3) 0.006(2) 0.003(2) 0.007(2)
C3 0.017(3) 0.026(3) 0.040(4) -0.001(3) 0.004(3) 0.000(2)
C4 0.020(3) 0.026(3) 0.060(4) 0.001(3) 0.015(3) 0.002(2)
C5 0.025(3) 0.024(3) 0.047(4) 0.017(3) 0.012(3) 0.006(2)
C6 0.021(3) 0.028(3) 0.030(3) 0.007(3) 0.008(3) 0.004(2)
C7 0.011(2) 0.021(3) 0.033(3) 0.003(2) 0.006(2) 0.004(2)
C8 0.015(2) 0.026(3) 0.018(3) 0.005(2) 0.008(2) 0.007(2)
C9 0.020(3) 0.019(3) 0.037(4) 0.007(3) 0.012(3) 0.005(2)
C10 0.027(3) 0.032(3) 0.027(4) 0.007(3) 0.010(3) 0.000(2)
C11 0.025(3) 0.043(4) 0.018(3) -0.001(3) 0.005(2) 0.006(3)
C12 0.017(3) 0.028(3) 0.034(4) 0.001(3) 0.009(3) 0.001(2)
C13 0.013(2) 0.027(3) 0.021(3) 0.002(3) 0.007(2) 0.005(2)
C14 0.020(3) 0.032(3) 0.033(4) -0.005(3) -0.001(3) -0.002(2)
C15 0.014(3) 0.034(3) 0.042(4) 0.000(3) 0.002(3) -0.005(2)
C16 0.020(3) 0.030(3) 0.039(4) 0.007(3) 0.006(3) -0.007(2)
C17 0.012(2) 0.029(3) 0.027(3) -0.007(3) 0.007(2) -0.008(2)
C18 0.016(3) 0.035(3) 0.037(4) 0.006(3) 0.004(3) -0.005(2)
C19 0.014(3) 0.031(3) 0.044(4) 0.003(3) 0.008(3) 0.000(2)
C20 0.026(3) 0.031(3) 0.034(4) -0.008(3) 0.012(3) 0.002(2)
C21 0.030(3) 0.030(3) 0.030(3) 0.001(3) 0.011(3) 0.002(2)
C22 0.015(2) 0.019(3) 0.033(3) -0.005(2) 0.008(2) -0.005(2)
C23 0.016(3) 0.026(3) 0.033(4) 0.000(3) 0.012(3) -0.004(2)
C24 0.018(3) 0.023(3) 0.031(4) -0.001(2) 0.007(3) 0.001(2)
C25 0.030(3) 0.036(3) 0.028(3) -0.003(3) 0.016(3) 0.000(2)
C26 0.026(3) 0.040(4) 0.034(4) 0.003(3) 0.002(3) -0.002(3)
C27 0.022(3) 0.029(3) 0.048(4) 0.007(3) 0.012(3) 0.004(2)
C28 0.013(3) 0.027(3) 0.033(4) -0.004(3) 0.008(3) -0.005(2)
C29 0.035(3) 0.040(4) 0.044(4) 0.011(3) 0.002(3) 0.006(3)
C30 0.011(3) 0.041(4) 0.068(4) 0.011(3) 0.012(3) 0.002(2)

loop_
_atom_type_symbol
_atom_type_description
_atom_type_scat_dispersion_real
_atom_type_scat_dispersion_imag
_atom_type_scat_source
C C 0.0033 0.0016 'International Tables Vol C Tables 4.2.6.8 and 6.1.1.4'
H H 0.0000 0.0000 'International Tables Vol C Tables 4.2.6.8 and 6.1.1.4'
N N 0.0061 0.0033 'International Tables Vol C Tables 4.2.6.8 and 6.1.1.4'
O O 0.0106 0.0060 'International Tables Vol C Tables 4.2.6.8 and 6.1.1.4'
V V 0.3005 0.5294 'International Tables Vol C Tables 4.2.6.8 and 6.1.1.4'

loop_
_geom_angle_atom_site_label_1
_geom_angle_atom_site_label_2
_geom_angle_atom_site_label_3
_geom_angle
O1 V1 O4 102.25(15)
O1 V1 O3 99.08(14)
O4 V1 O3 99.63(14)
O1 V1 O2 100.49(14)
O4 V1 O2 92.75(14)
O3 V1 O2 154.01(13)
O1 V1 N1 93.58(15)
O4 V1 N1 162.84(14)
O3 V1 N1 84.16(14)
O2 V1 N1 77.73(14)
O1 V1 O5 173.85(15)
O4 V1 O5 83.85(13)
O3 V1 O5 78.98(12)
O2 V1 O5 79.76(12)
N1 V1 O5 80.45(13)
O6 V2 O9 102.14(16)
O6 V2 O7 98.74(15)
O9 V2 O7 99.98(15)
O6 V2 O8 101.10(15)
O9 V2 O8 93.11(15)
O7 V2 O8 153.32(14)
O6 V2 N2 93.65(15)
O9 V2 N2 162.78(15)
O7 V2 N2 84.18(15)
O8 V2 N2 76.95(15)
O6 V2 O10 173.08(15)
O9 V2 O10 84.72(14)
O7 V2 O10 78.92(13)
O8 V2 O10 79.26(12)
N2 V2 O10 79.67(14)
C8 O2 V1 120.3(3)
C7 O3 V1 133.8(3)
C14 O4 V1 130.1(3)
C15 O5 V1 127.9(3)
C15 O5 H31 108(4)
V1 O5 H31 123(4)
C22 O7 V2 131.3(3)
C23 O8 V2 122.2(3)
C29 O9 V2 130.3(3)
C30 O10 V2 127.9(3)
C30 O10 H32 105(5)
V2 O10 H32 125(6)
C1 N1 C13 121.0(4)
C1 N1 V1 125.9(3)
C13 N1 V1 113.0(3)
C16 N2 C28 120.3(5)
C16 N2 V2 126.3(4)
C28 N2 V2 113.1(3)
N1 C1 C2 123.9(5)
N1 C1 H1 118.0
C2 C1 H1 118.0
C3 C2 C7 118.4(5)
C3 C2 C1 118.5(5)
C7 C2 C1 122.9(4)
C4 C3 C2 121.8(5)
C4 C3 H3 119.1
C2 C3 H3 119.1
C3 C4 C5 119.2(5)
C3 C4 H4 120.4
C5 C4 H4 120.4
C4 C5 C6 121.3(5)
C4 C5 H5 119.4
C6 C5 H5 119.4
C5 C6 C7 119.5(5)
C5 C6 H6 120.3
C7 C6 H6 120.3
O3 C7 C6 118.8(5)
O3 C7 C2 121.3(4)
C6 C7 C2 119.8(5)
O2 C8 C9 123.0(4)
O2 C8 C13 118.1(4)
C9 C8 C13 118.9(5)
C10 C9 C8 120.4(5)
C10 C9 H9 119.8
C8 C9 H9 119.8
C9 C10 C11 120.2(5)
C9 C10 H10 119.9
C11 C10 H10 119.9
C12 C11 C10 120.2(5)
C12 C11 H11 119.9
C10 C11 H11 119.9
C13 C12 C11 119.7(5)
C13 C12 H12 120.2
C11 C12 H12 120.2
C12 C13 C8 120.5(4)
C12 C13 N1 128.6(4)
C8 C13 N1 110.8(4)
O4 C14 H14A 109.5
O4 C14 H14B 109.5
H14A C14 H14B 109.5
O4 C14 H14C 109.5
H14A C14 H14C 109.5
H14B C14 H14C 109.5
O5 C15 H15A 109.5
O5 C15 H15B 109.5
H15A C15 H15B 109.5
O5 C15 H15C 109.5
H15A C15 H15C 109.5
H15B C15 H15C 109.5
N2 C16 C17 122.8(5)
N2 C16 H16 118.6
C17 C16 H16 118.6
C22 C17 C18 119.5(5)
C22 C17 C16 123.4(5)
C18 C17 C16 116.9(5)
C19 C18 C17 121.1(5)
C19 C18 H18 119.5
C17 C18 H18 119.5
C18 C19 C20 119.4(5)
C18 C19 H19 120.3
C20 C19 H19 120.3
C21 C20 C19 120.7(5)
C21 C20 H20 119.7
C19 C20 H20 119.7
C20 C21 C22 120.9(5)
C20 C21 H21 119.6
C22 C21 H21 119.6
O7 C22 C21 119.5(5)
O7 C22 C17 122.0(4)
C21 C22 C17 118.4(5)
O8 C23 C24 123.1(5)
O8 C23 C28 117.8(4)
C24 C23 C28 119.1(5)
C25 C24 C23 120.6(5)
C25 C24 H24 119.7
C23 C24 H24 119.7
C24 C25 C26 119.7(5)
C24 C25 H25 120.2
C26 C25 H25 120.2
C27 C26 C25 120.5(5)
C27 C26 H26 119.7
C25 C26 H26 119.7
C26 C27 C28 119.7(5)
C26 C27 H27 120.2
C28 C27 H27 120.2
C27 C28 C23 120.5(5)
C27 C28 N2 129.5(5)
C23 C28 N2 110.0(5)
O9 C29 H29A 109.5
O9 C29 H29B 109.5
H29A C29 H29B 109.5
O9 C29 H29C 109.5
H29A C29 H29C 109.5
H29B C29 H29C 109.5
O10 C30 H30A 109.5
O10 C30 H30B 109.5
H30A C30 H30B 109.5
O10 C30 H30C 109.5
H30A C30 H30C 109.5
H30B C30 H30C 109.5

loop_
_geom_bond_atom_site_label_1
_geom_bond_atom_site_label_2
_geom_bond_distance
V1 O1 1.587(3)
V1 O4 1.764(3)
V1 O3 1.869(3)
V1 O2 1.925(3)
V1 N1 2.147(4)
V1 O5 2.360(3)
V2 O6 1.583(3)
V2 O9 1.765(3)
V2 O7 1.867(3)
V2 O8 1.924(3)
V2 N2 2.158(4)
V2 O10 2.359(3)
O2 C8 1.347(5)
O3 C7 1.321(5)
O4 C14 1.415(5)
O5 C15 1.430(5)
O5 H31 0.74(5)
O7 C22 1.329(5)
O8 C23 1.347(6)
O9 C29 1.412(5)
O10 C30 1.429(5)
O10 H32 0.67(5)
N1 C1 1.282(5)
N1 C13 1.437(6)
N2 C16 1.256(5)
N2 C28 1.474(6)
C1 C2 1.444(6)
C1 H1 0.9500
C2 C3 1.406(6)
C2 C7 1.411(6)
C3 C4 1.367(6)
C3 H3 0.9500
C4 C5 1.385(7)
C4 H4 0.9500
C5 C6 1.391(6)
C5 H5 0.9500
C6 C7 1.397(6)
C6 H6 0.9500
C8 C9 1.385(6)
C8 C13 1.411(6)
C9 C10 1.376(6)
C9 H9 0.9500
C10 C11 1.393(6)
C10 H10 0.9500
C11 C12 1.383(6)
C11 H11 0.9500
C12 C13 1.377(6)
C12 H12 0.9500
C14 H14A 0.9800
C14 H14B 0.9800
C14 H14C 0.9800
C15 H15A 0.9800
C15 H15B 0.9800
C15 H15C 0.9800
C16 C17 1.448(6)
C16 H16 0.9500
C17 C22 1.404(6)
C17 C18 1.407(6)
C18 C19 1.360(6)
C18 H18 0.9500
C19 C20 1.390(6)
C19 H19 0.9500
C20 C21 1.376(6)
C20 H20 0.9500
C21 C22 1.394(6)
C21 H21 0.9500
C23 C24 1.376(6)
C23 C28 1.407(6)
C24 C25 1.373(6)
C24 H24 0.9500
C25 C26 1.398(6)
C25 H25 0.9500
C26 C27 1.370(7)
C26 H26 0.9500
C27 C28 1.374(6)
C27 H27 0.9500
C29 H29A 0.9800
C29 H29B 0.9800
C29 H29C 0.9800
C30 H30A 0.9800
C30 H30B 0.9800
C30 H30C 0.9800
